data_4103689
loop_
_publ_author_name
'Hao Lei'
'Jing-Dong Guo'
'James C. Fettinger'
'Shigeru Nagase'
'Philip P. Power'

_publ_section_title
;
 Two-Coordinate First Row Transition Metal Complexes with Short
 Unsupported Metal-Metal Bonds
;
_journal_name_full 'Journal of the American Chemical Society'
_journal_page_first 17399
_journal_page_last 17401
_journal_paper_doi 10.1021/ja1089777
_journal_volume 132
_journal_year 2010
_chemical_formula_moiety 'C49 H66 Cr Fe O2'
_chemical_formula_sum 'C49 H66 Cr Fe O2'
_chemical_formula_weight 794.87
_chemical_name_systematic
; 
 ? 
;
_space_group_IT_number 45
_symmetry_cell_setting orthorhombic
_symmetry_space_group_name_Hall 'I 2 -2c'
_symmetry_space_group_name_H-M 'I b a 2'
_atom_sites_solution_hydrogens geom
_atom_sites_solution_primary direct
_atom_sites_solution_secondary difmap
_audit_creation_method SHELXL-97
_cell_angle_alpha 90.00
_cell_angle_beta 90.00
_cell_angle_gamma 90.00
_cell_formula_units_Z 8
_cell_length_a 28.5365(6)
_cell_length_b 18.6658(4)
_cell_length_c 18.8017(4)
_cell_measurement_reflns_used 9839
_cell_measurement_temperature 90(2)
_cell_measurement_theta_max 68.26
_cell_measurement_theta_min 9.14
_cell_volume 10014.8(4)
_computing_cell_refinement 'SAINT (7.68A) (Bruker, 2010)'
_computing_data_collection 'Apex2 (2010-3) (Bruker, 2010)'
_computing_data_reduction 'SAINT (7.68A) (Bruker, 2010)'
_computing_molecular_graphics 'SHELXTL 5.1, XP (Sheldrick, 1994)'
_computing_publication_material SHELXL97
_computing_structure_refinement 'SHELXL-97 (Sheldrick, 2008)'
_computing_structure_solution 'SHELXS-97 (Sheldrick, 2008)'
_diffrn_ambient_temperature 90(2)
_diffrn_measured_fraction_theta_full 0.965
_diffrn_measured_fraction_theta_max 0.965
_diffrn_measurement_device_type 'Bruker SMART APEXII DUO CCD'
_diffrn_measurement_method '\w and \f'
_diffrn_radiation_monochromator graphite
_diffrn_radiation_source 'fine-focus sealed tube'
_diffrn_radiation_type CuK\a
_diffrn_radiation_wavelength 1.54178
_diffrn_reflns_av_R_equivalents 0.0000
_diffrn_reflns_av_sigmaI/netI 0.0235
_diffrn_reflns_limit_h_max 33
_diffrn_reflns_limit_h_min 0
_diffrn_reflns_limit_k_max 22
_diffrn_reflns_limit_k_min 0
_diffrn_reflns_limit_l_max 16
_diffrn_reflns_limit_l_min -22
_diffrn_reflns_number 7292
_diffrn_reflns_theta_full 68.70
_diffrn_reflns_theta_max 68.70
_diffrn_reflns_theta_min 8.51
_exptl_absorpt_coefficient_mu 4.342
_exptl_absorpt_correction_T_max 0.7509
_exptl_absorpt_correction_T_min 0.3647
_exptl_absorpt_correction_type numerical
_exptl_absorpt_process_details 'SADABS 2008/2 (Sheldrick, 2008)'
_exptl_crystal_colour Red
_exptl_crystal_density_diffrn 1.054
_exptl_crystal_density_method 'not measured'
_exptl_crystal_description Plate
_exptl_crystal_F_000 3408
_exptl_crystal_size_max 0.29
_exptl_crystal_size_mid 0.21
_exptl_crystal_size_min 0.07
_platon_squeeze_details ' '
_refine_diff_density_max 0.273
_refine_diff_density_min -0.236
_refine_diff_density_rms 0.055
_refine_ls_abs_structure_details 'Flack H D (1983), Acta Cryst. A39, 876-881'
_refine_ls_abs_structure_Flack -0.001(2)
_refine_ls_extinction_method none
_refine_ls_goodness_of_fit_ref 1.102
_refine_ls_hydrogen_treatment constr
_refine_ls_matrix_type full
_refine_ls_number_parameters 496
_refine_ls_number_reflns 7292
_refine_ls_number_restraints 1
_refine_ls_restrained_S_all 1.102
_refine_ls_R_factor_all 0.0308
_refine_ls_R_factor_gt 0.0305
_refine_ls_shift/su_max 0.001
_refine_ls_shift/su_mean 0.000
_refine_ls_structure_factor_coef Fsqd
_refine_ls_weighting_details 'calc w=1/[\s^2^(Fo^2^)+(0.0650P)^2^+3.0319P] where P=(Fo^2^+2Fc^2^)/3'
_refine_ls_weighting_scheme calc
_refine_ls_wR_factor_gt 0.0897
_refine_ls_wR_factor_ref 0.0900
_reflns_number_gt 7195
_reflns_number_total 7292
_reflns_threshold_expression >2sigma(I)
_cod_data_source_file ja1089777_si_003.cif
_cod_data_source_block hl71fmi
_cod_depositor_comments
;
The following automatic conversions were performed:

'_exptl_absorpt_correction_type' value 'Numerical' changed to
'numerical' according to the built-in table from CIF Core dictionary
named 'cif_core.dic' version 2.4.1 from 2010-06-29.

Automatic conversion script
Id: cif_fix_values 1715 2011-07-08 13:25:40Z adriana 
;
_cod_database_code 4103689

loop_
_symmetry_equiv_pos_as_xyz
'x, y, z'
'-x, -y, z'
'x+1/2, -y+1/2, z'
'-x+1/2, y+1/2, z'
'x+1/2, y+1/2, z+1/2'
'-x+1/2, -y+1/2, z+1/2'
'x+1, -y+1, z+1/2'
'-x+1, y+1, z+1/2'

loop_
_atom_site_label
_atom_site_type_symbol
_atom_site_fract_x
_atom_site_fract_y
_atom_site_fract_z
_atom_site_U_iso_or_equiv
_atom_site_adp_type
_atom_site_occupancy
_atom_site_symmetry_multiplicity
_atom_site_calc_flag
_atom_site_refinement_flags
_atom_site_disorder_assembly
_atom_site_disorder_group
Fe1 Fe 0.320798(11) 0.052495(16) 0.283978(19) 0.01969(9) Uani 1 1 d . . .
Cr1 Cr 0.332070(11) 0.106557(18) 0.403759(19) 0.01980(10) Uani 1 1 d . . .
C1 C 0.29463(7) 0.14268(10) 0.49035(11) 0.0189(4) Uani 1 1 d . . .
C2 C 0.33235(7) 0.16633(10) 0.53220(12) 0.0178(4) Uani 1 1 d . . .
C3 C 0.32671(7) 0.19753(11) 0.59925(12) 0.0188(4) Uani 1 1 d . . .
C4 C 0.28079(7) 0.20385(10) 0.62414(11) 0.0198(4) Uani 1 1 d . . .
H4 H 0.2758 0.2245 0.6697 0.024 Uiso 1 1 calc R . .
C5 C 0.24209(7) 0.18133(10) 0.58521(11) 0.0189(4) Uani 1 1 d . . .
C6 C 0.24892(7) 0.15111(10) 0.51728(11) 0.0172(4) Uani 1 1 d . . .
C7 C 0.36817(8) 0.22296(12) 0.64279(12) 0.0231(4) Uani 1 1 d . . .
H7 H 0.3968 0.2179 0.6125 0.028 Uiso 1 1 calc R . .
C8 C 0.36378(9) 0.30234(13) 0.66332(15) 0.0325(5) Uani 1 1 d . . .
H8A H 0.3591 0.3312 0.6203 0.049 Uiso 1 1 calc R . .
H8B H 0.3925 0.3178 0.6875 0.049 Uiso 1 1 calc R . .
H8C H 0.3369 0.3086 0.6952 0.049 Uiso 1 1 calc R . .
C9 C 0.37556(9) 0.17742(14) 0.70954(13) 0.0312(5) Uani 1 1 d . . .
H9A H 0.3475 0.1797 0.7394 0.047 Uiso 1 1 calc R . .
H9B H 0.4025 0.1958 0.7362 0.047 Uiso 1 1 calc R . .
H9C H 0.3814 0.1276 0.6957 0.047 Uiso 1 1 calc R . .
C10 C 0.19286(7) 0.19352(12) 0.61510(12) 0.0240(5) Uani 1 1 d . . .
H10 H 0.1702 0.1670 0.5842 0.029 Uiso 1 1 calc R . .
C11 C 0.18030(9) 0.27324(14) 0.61184(15) 0.0347(6) Uani 1 1 d . . .
H11A H 0.2024 0.3006 0.6410 0.052 Uiso 1 1 calc R . .
H11B H 0.1484 0.2803 0.6299 0.052 Uiso 1 1 calc R . .
H11C H 0.1820 0.2899 0.5625 0.052 Uiso 1 1 calc R . .
C12 C 0.18735(8) 0.16557(15) 0.69065(14) 0.0337(6) Uani 1 1 d . . .
H12A H 0.1979 0.1157 0.6928 0.051 Uiso 1 1 calc R . .
H12B H 0.1543 0.1683 0.7047 0.051 Uiso 1 1 calc R . .
H12C H 0.2062 0.1948 0.7231 0.051 Uiso 1 1 calc R . .
C13 C 0.37882(7) 0.15511(11) 0.49578(11) 0.0181(4) Uani 1 1 d . . .
C14 C 0.39628(7) 0.20714(11) 0.44779(11) 0.0203(4) Uani 1 1 d . . .
C15 C 0.43569(7) 0.19126(11) 0.40680(12) 0.0223(4) Uani 1 1 d . . .
H15 H 0.4467 0.2260 0.3739 0.027 Uiso 1 1 calc R . .
C16 C 0.45959(7) 0.12624(11) 0.41229(11) 0.0207(4) Uani 1 1 d . . .
C17 C 0.44233(7) 0.07559(11) 0.46055(11) 0.0210(4) Uani 1 1 d . . .
H17 H 0.4581 0.0310 0.4649 0.025 Uiso 1 1 calc R . .
C18 C 0.40271(7) 0.08825(11) 0.50257(11) 0.0188(4) Uani 1 1 d . . .
C19 C 0.37602(8) 0.28275(11) 0.44418(12) 0.0246(5) Uani 1 1 d . . .
H19 H 0.3468 0.2841 0.4735 0.030 Uiso 1 1 calc R . .
C20 C 0.36368(9) 0.30534(13) 0.36826(14) 0.0314(5) Uani 1 1 d . . .
H20A H 0.3924 0.3087 0.3399 0.047 Uiso 1 1 calc R . .
H20B H 0.3481 0.3521 0.3692 0.047 Uiso 1 1 calc R . .
H20C H 0.3427 0.2697 0.3471 0.047 Uiso 1 1 calc R . .
C21 C 0.41158(9) 0.33522(12) 0.47673(14) 0.0313(5) Uani 1 1 d . . .
H21A H 0.4189 0.3204 0.5255 0.047 Uiso 1 1 calc R . .
H21B H 0.3982 0.3836 0.4772 0.047 Uiso 1 1 calc R . .
H21C H 0.4403 0.3351 0.4482 0.047 Uiso 1 1 calc R . .
C22 C 0.50297(8) 0.11214(11) 0.36877(12) 0.0232(5) Uani 1 1 d . . .
H22 H 0.5174 0.0667 0.3866 0.028 Uiso 1 1 calc R . .
C23 C 0.49158(9) 0.10157(15) 0.29012(14) 0.0373(6) Uani 1 1 d . . .
H23A H 0.4697 0.0614 0.2848 0.056 Uiso 1 1 calc R . .
H23B H 0.5205 0.0912 0.2639 0.056 Uiso 1 1 calc R . .
H23C H 0.4772 0.1453 0.2712 0.056 Uiso 1 1 calc R . .
C24 C 0.53905(8) 0.17218(13) 0.37839(15) 0.0352(6) Uani 1 1 d . . .
H24A H 0.5263 0.2171 0.3594 0.053 Uiso 1 1 calc R . .
H24B H 0.5678 0.1598 0.3528 0.053 Uiso 1 1 calc R . .
H24C H 0.5460 0.1781 0.4291 0.053 Uiso 1 1 calc R . .
C25 C 0.38737(8) 0.03242(11) 0.55676(13) 0.0225(4) Uani 1 1 d . . .
H25 H 0.3610 0.0532 0.5850 0.027 Uiso 1 1 calc R . .
C26 C 0.36930(10) -0.03582(13) 0.52048(15) 0.0349(6) Uani 1 1 d . . .
H26A H 0.3938 -0.0555 0.4897 0.052 Uiso 1 1 calc R . .
H26B H 0.3416 -0.0243 0.4918 0.052 Uiso 1 1 calc R . .
H26C H 0.3609 -0.0713 0.5568 0.052 Uiso 1 1 calc R . .
C27 C 0.42721(9) 0.01445(14) 0.60849(14) 0.0348(6) Uani 1 1 d . . .
H27A H 0.4520 -0.0113 0.5831 0.052 Uiso 1 1 calc R . .
H27B H 0.4151 -0.0157 0.6470 0.052 Uiso 1 1 calc R . .
H27C H 0.4400 0.0589 0.6284 0.052 Uiso 1 1 calc R . .
C28 C 0.20774(7) 0.12854(11) 0.47285(11) 0.0195(4) Uani 1 1 d . A .
C29 C 0.18945(8) 0.05872(12) 0.47879(12) 0.0230(5) Uani 1 1 d . . .
C30 C 0.15172(8) 0.03882(12) 0.43551(13) 0.0278(5) Uani 1 1 d . A .
H30 H 0.1396 -0.0084 0.4394 0.033 Uiso 1 1 calc R . .
C31 C 0.13144(8) 0.08524(13) 0.38729(12) 0.0288(5) Uani 1 1 d . . .
C32 C 0.14972(8) 0.15470(13) 0.38283(12) 0.0265(5) Uani 1 1 d . A .
H32 H 0.1362 0.1876 0.3502 0.032 Uiso 1 1 calc R . .
C33 C 0.18722(7) 0.17703(12) 0.42481(12) 0.0211(4) Uani 1 1 d . . .
C34 C 0.20911(8) 0.00497(12) 0.53194(14) 0.0281(5) Uani 1 1 d . . .
H34 H 0.2360 0.0283 0.5570 0.034 Uiso 1 1 calc R . .
C35 C 0.22772(11) -0.06185(14) 0.49502(17) 0.0418(6) Uani 1 1 d . . .
H35A H 0.2022 -0.0853 0.4691 0.063 Uiso 1 1 calc R . .
H35B H 0.2404 -0.0949 0.5306 0.063 Uiso 1 1 calc R . .
H35C H 0.2525 -0.0483 0.4616 0.063 Uiso 1 1 calc R . .
C36 C 0.17223(10) -0.01450(16) 0.58836(16) 0.0416(7) Uani 1 1 d . . .
H36A H 0.1607 0.0293 0.6111 0.062 Uiso 1 1 calc R . .
H36B H 0.1864 -0.0456 0.6243 0.062 Uiso 1 1 calc R . .
H36C H 0.1461 -0.0396 0.5656 0.062 Uiso 1 1 calc R . .
C37 C 0.09118(11) 0.06115(17) 0.34002(17) 0.0477(7) Uani 0.56 1 d P A 1
H37 H 0.0769 0.0219 0.3690 0.057 Uiso 0.56 1 calc PR A 1
C38 C 0.10978(13) 0.02007(17) 0.27584(19) 0.0602(9) Uani 0.56 1 d P A 1
H38A H 0.0834 0.0016 0.2479 0.090 Uiso 1 1 calc R A 1
H38B H 0.1292 -0.0200 0.2921 0.090 Uiso 1 1 calc R A 1
H38C H 0.1287 0.0522 0.2462 0.090 Uiso 1 1 calc R A 1
C39 C 0.0528(2) 0.1077(3) 0.3301(4) 0.0590(13) Uani 0.56 1 d P A 1
H39A H 0.0641 0.1545 0.3140 0.089 Uiso 0.56 1 calc PR A 1
H39B H 0.0359 0.1133 0.3751 0.089 Uiso 0.56 1 calc PR A 1
H39C H 0.0317 0.0876 0.2942 0.089 Uiso 0.56 1 calc PR A 1
C37B C 0.09118(11) 0.06115(17) 0.34002(17) 0.0477(7) Uani 0.44 1 d P A 2
H37B H 0.0820 0.1076 0.3174 0.057 Uiso 0.44 1 calc PR A 2
C38B C 0.10978(13) 0.02007(17) 0.27584(19) 0.0602(9) Uani 0.44 1 d P A 2
C39B C 0.0495(2) 0.0438(4) 0.3780(5) 0.0590(13) Uani 0.44 1 d P A 2
H39D H 0.0237 0.0366 0.3442 0.089 Uiso 0.44 1 calc PR A 2
H39E H 0.0416 0.0831 0.4104 0.089 Uiso 0.44 1 calc PR A 2
H39F H 0.0545 -0.0002 0.4053 0.089 Uiso 0.44 1 calc PR A 2
C40 C 0.20630(7) 0.25281(11) 0.41603(11) 0.0227(4) Uani 1 1 d . A .
H40 H 0.2268 0.2632 0.4579 0.027 Uiso 1 1 calc R . .
C41 C 0.23656(8) 0.25811(12) 0.34921(13) 0.0288(5) Uani 1 1 d . . .
H41A H 0.2612 0.2216 0.3510 0.043 Uiso 1 1 calc R A .
H41B H 0.2509 0.3058 0.3467 0.043 Uiso 1 1 calc R . .
H41C H 0.2170 0.2503 0.3071 0.043 Uiso 1 1 calc R . .
C42 C 0.16777(8) 0.30969(13) 0.41430(14) 0.0300(5) Uani 1 1 d . . .
H42A H 0.1820 0.3575 0.4154 0.045 Uiso 1 1 calc R A .
H42B H 0.1473 0.3037 0.4557 0.045 Uiso 1 1 calc R . .
H42C H 0.1493 0.3043 0.3707 0.045 Uiso 1 1 calc R . .
C43 C 0.27915(8) 0.04632(13) 0.19114(13) 0.0280(5) Uani 1 1 d . . .
H43 H 0.2889 0.0599 0.1447 0.034 Uiso 1 1 calc R . .
C44 C 0.28310(8) -0.02207(12) 0.22115(14) 0.0302(5) Uani 1 1 d . . .
H44 H 0.2960 -0.0632 0.1987 0.036 Uiso 1 1 calc R . .
C45 C 0.26434(8) -0.01921(13) 0.29135(15) 0.0330(5) Uani 1 1 d . . .
H45 H 0.2629 -0.0581 0.3239 0.040 Uiso 1 1 calc R . .
C46 C 0.24820(8) 0.05130(12) 0.30453(13) 0.0276(5) Uani 1 1 d . . .
H46 H 0.2337 0.0681 0.3468 0.033 Uiso 1 1 calc R . .
C47 C 0.25784(8) 0.09212(12) 0.24270(13) 0.0263(5) Uani 1 1 d . . .
H47 H 0.2512 0.1416 0.2366 0.032 Uiso 1 1 calc R . .
C48 C 0.36579(8) -0.00127(12) 0.31720(13) 0.0261(5) Uani 1 1 d . . .
O48 O 0.39619(6) -0.03861(9) 0.33529(10) 0.0367(4) Uani 1 1 d . . .
C49 C 0.35843(8) 0.12382(12) 0.26437(12) 0.0268(5) Uani 1 1 d . . .
O49 O 0.38355(6) 0.16966(9) 0.24805(10) 0.0368(4) Uani 1 1 d . . .

loop_
_atom_site_aniso_label
_atom_site_aniso_U_11
_atom_site_aniso_U_22
_atom_site_aniso_U_33
_atom_site_aniso_U_23
_atom_site_aniso_U_13
_atom_site_aniso_U_12
Fe1 0.01997(16) 0.02179(16) 0.01731(18) -0.00273(13) -0.00276(14) 0.00284(12)
Cr1 0.01783(16) 0.02498(17) 0.01659(19) -0.00415(14) 0.00051(14) 0.00136(12)
C1 0.0217(10) 0.0172(9) 0.0178(10) -0.0005(8) 0.0004(8) 0.0019(7)
C2 0.0189(10) 0.0163(9) 0.0183(11) 0.0033(8) -0.0013(8) 0.0003(7)
C3 0.0213(10) 0.0188(9) 0.0161(11) 0.0009(8) -0.0003(8) -0.0003(7)
C4 0.0216(10) 0.0223(9) 0.0156(10) -0.0013(8) -0.0016(8) 0.0010(8)
C5 0.0204(10) 0.0191(9) 0.0171(10) 0.0014(8) 0.0014(8) 0.0008(7)
C6 0.0179(10) 0.0180(9) 0.0156(10) 0.0022(8) -0.0009(8) -0.0008(7)
C7 0.0208(10) 0.0290(10) 0.0194(11) -0.0030(9) -0.0017(9) -0.0024(8)
C8 0.0311(12) 0.0302(12) 0.0361(14) -0.0089(10) -0.0005(11) -0.0071(10)
C9 0.0277(12) 0.0429(13) 0.0230(12) 0.0005(10) -0.0073(10) -0.0004(10)
C10 0.0177(10) 0.0345(11) 0.0197(11) -0.0053(10) -0.0016(9) 0.0025(9)
C11 0.0318(13) 0.0409(14) 0.0314(14) -0.0054(12) 0.0060(11) 0.0127(10)
C12 0.0231(11) 0.0529(15) 0.0251(13) 0.0024(12) 0.0057(10) -0.0013(10)
C13 0.0183(9) 0.0214(9) 0.0145(10) -0.0029(8) -0.0029(8) -0.0001(7)
C14 0.0200(10) 0.0207(9) 0.0202(11) 0.0001(8) -0.0014(8) 0.0016(8)
C15 0.0199(9) 0.0242(9) 0.0227(11) 0.0048(9) 0.0016(9) 0.0004(7)
C16 0.0186(10) 0.0254(9) 0.0180(11) -0.0001(9) -0.0002(8) 0.0011(8)
C17 0.0218(10) 0.0187(9) 0.0226(11) -0.0001(8) 0.0008(9) 0.0015(8)
C18 0.0191(9) 0.0207(9) 0.0167(10) -0.0003(8) -0.0028(8) -0.0018(8)
C19 0.0239(11) 0.0212(9) 0.0288(12) 0.0053(9) 0.0037(9) 0.0044(8)
C20 0.0289(12) 0.0299(11) 0.0354(14) 0.0081(10) 0.0008(10) 0.0066(9)
C21 0.0346(12) 0.0219(10) 0.0375(14) 0.0010(10) 0.0007(11) 0.0031(9)
C22 0.0195(10) 0.0253(10) 0.0248(12) 0.0027(9) 0.0019(9) 0.0040(8)
C23 0.0308(13) 0.0558(15) 0.0252(13) -0.0064(12) 0.0081(11) 0.0068(10)
C24 0.0209(11) 0.0395(12) 0.0453(16) -0.0040(11) 0.0102(10) -0.0019(9)
C25 0.0218(10) 0.0225(9) 0.0231(11) 0.0046(9) 0.0030(9) 0.0013(8)
C26 0.0429(14) 0.0249(11) 0.0369(14) 0.0023(11) 0.0060(12) -0.0074(10)
C27 0.0323(13) 0.0427(14) 0.0293(13) 0.0149(11) -0.0002(11) 0.0030(10)
C28 0.0171(9) 0.0263(10) 0.0150(10) -0.0021(8) 0.0029(8) 0.0010(8)
C29 0.0228(11) 0.0282(11) 0.0179(12) -0.0016(9) 0.0002(9) -0.0037(8)
C30 0.0248(11) 0.0334(11) 0.0252(12) -0.0019(10) -0.0025(10) -0.0085(9)
C31 0.0214(11) 0.0423(13) 0.0227(12) -0.0049(10) -0.0033(9) -0.0043(9)
C32 0.0221(11) 0.0386(12) 0.0187(12) 0.0003(9) -0.0035(8) 0.0040(9)
C33 0.0169(10) 0.0290(11) 0.0176(11) -0.0006(9) 0.0024(8) 0.0024(8)
C34 0.0306(11) 0.0270(10) 0.0268(12) 0.0047(9) -0.0077(11) -0.0079(10)
C35 0.0487(16) 0.0311(12) 0.0455(16) 0.0012(12) -0.0147(14) 0.0024(11)
C36 0.0446(15) 0.0462(16) 0.0338(15) 0.0140(13) -0.0062(12) -0.0175(12)
C37 0.0354(15) 0.0657(18) 0.0421(17) -0.0036(14) -0.0179(13) -0.0115(13)
C38 0.075(2) 0.0494(16) 0.056(2) -0.0180(16) -0.0352(19) 0.0000(15)
C39 0.032(2) 0.080(3) 0.065(3) 0.017(2) -0.021(2) -0.019(2)
C37B 0.0354(15) 0.0657(18) 0.0421(17) -0.0036(14) -0.0179(13) -0.0115(13)
C38B 0.075(2) 0.0494(16) 0.056(2) -0.0180(16) -0.0352(19) 0.0000(15)
C39B 0.032(2) 0.080(3) 0.065(3) 0.017(2) -0.021(2) -0.019(2)
C40 0.0231(10) 0.0251(10) 0.0198(11) 0.0004(8) -0.0009(8) 0.0037(8)
C41 0.0308(12) 0.0257(10) 0.0298(13) 0.0040(10) 0.0062(10) 0.0046(9)
C42 0.0306(12) 0.0295(11) 0.0298(14) -0.0006(10) 0.0000(10) 0.0101(9)
C43 0.0228(11) 0.0416(12) 0.0196(11) -0.0056(10) -0.0065(9) 0.0028(9)
C44 0.0276(11) 0.0295(11) 0.0336(13) -0.0131(10) -0.0060(10) 0.0018(9)
C45 0.0303(12) 0.0303(11) 0.0384(14) 0.0037(11) -0.0068(11) -0.0084(9)
C46 0.0194(11) 0.0389(12) 0.0244(12) -0.0059(10) 0.0013(9) -0.0009(8)
C47 0.0210(10) 0.0304(10) 0.0274(12) -0.0040(10) -0.0067(9) 0.0064(9)
C48 0.0286(11) 0.0263(10) 0.0236(12) -0.0052(9) -0.0015(10) 0.0018(9)
O48 0.0331(10) 0.0347(8) 0.0424(11) -0.0051(8) -0.0115(8) 0.0131(7)
C49 0.0233(11) 0.0342(11) 0.0229(13) 0.0013(10) -0.0068(9) 0.0043(9)
O49 0.0338(9) 0.0425(9) 0.0342(10) 0.0124(8) -0.0080(8) -0.0099(8)

loop_
_atom_type_symbol
_atom_type_description
_atom_type_scat_dispersion_real
_atom_type_scat_dispersion_imag
_atom_type_scat_source
C C 0.0181 0.0091 'International Tables Vol C Tables 4.2.6.8 and 6.1.1.4'
H H 0.0000 0.0000 'International Tables Vol C Tables 4.2.6.8 and 6.1.1.4'
Cr Cr -0.1635 2.4439 'International Tables Vol C Tables 4.2.6.8 and 6.1.1.4'
Fe Fe -1.1336 3.1974 'International Tables Vol C Tables 4.2.6.8 and 6.1.1.4'
O O 0.0492 0.0322 'International Tables Vol C Tables 4.2.6.8 and 6.1.1.4'

loop_
_geom_angle_atom_site_label_1
_geom_angle_atom_site_label_2
_geom_angle_atom_site_label_3
_geom_angle
C48 Fe1 C49 93.53(10)
C48 Fe1 C47 165.42(10)
C49 Fe1 C47 100.36(10)
C48 Fe1 C45 100.04(10)
C49 Fe1 C45 165.95(10)
C47 Fe1 C45 65.84(10)
C48 Fe1 C46 130.65(10)
C49 Fe1 C46 130.54(10)
C47 Fe1 C46 39.43(10)
C45 Fe1 C46 39.34(9)
C48 Fe1 C43 132.65(10)
C49 Fe1 C43 102.26(10)
C47 Fe1 C43 39.69(9)
C45 Fe1 C43 65.70(10)
C46 Fe1 C43 66.32(9)
C48 Fe1 C44 101.27(10)
C49 Fe1 C44 133.94(10)
C47 Fe1 C44 65.76(9)
C45 Fe1 C44 39.50(10)
C46 Fe1 C44 66.18(9)
C43 Fe1 C44 38.62(10)
C48 Fe1 Cr1 79.29(8)
C49 Fe1 Cr1 78.63(8)
C47 Fe1 Cr1 107.66(7)
C45 Fe1 Cr1 107.33(8)
C46 Fe1 Cr1 88.02(7)
C43 Fe1 Cr1 147.31(7)
C44 Fe1 Cr1 146.77(7)
C1 Cr1 C13 65.75(8)
C1 Cr1 Fe1 141.31(6)
C13 Cr1 Fe1 152.89(5)
C2 C1 C6 118.25(19)
C2 C1 Cr1 98.52(14)
C6 C1 Cr1 143.22(16)
C3 C2 C1 123.23(19)
C3 C2 C13 124.67(18)
C1 C2 C13 112.09(19)
C4 C3 C2 116.45(19)
C4 C3 C7 121.7(2)
C2 C3 C7 121.87(18)
C5 C4 C3 122.9(2)
C5 C4 H4 118.5
C3 C4 H4 118.5
C4 C5 C6 119.22(19)
C4 C5 C10 119.41(18)
C6 C5 C10 121.28(19)
C1 C6 C5 119.91(19)
C1 C6 C28 119.57(19)
C5 C6 C28 120.52(18)
C3 C7 C9 112.13(18)
C3 C7 C8 111.99(18)
C9 C7 C8 109.94(19)
C3 C7 H7 107.5
C9 C7 H7 107.5
C8 C7 H7 107.5
C7 C8 H8A 109.5
C7 C8 H8B 109.5
H8A C8 H8B 109.5
C7 C8 H8C 109.5
H8A C8 H8C 109.5
H8B C8 H8C 109.5
C7 C9 H9A 109.5
C7 C9 H9B 109.5
H9A C9 H9B 109.5
C7 C9 H9C 109.5
H9A C9 H9C 109.5
H9B C9 H9C 109.5
C12 C10 C5 112.77(18)
C12 C10 C11 110.2(2)
C5 C10 C11 110.16(18)
C12 C10 H10 107.8
C5 C10 H10 107.8
C11 C10 H10 107.8
C10 C11 H11A 109.5
C10 C11 H11B 109.5
H11A C11 H11B 109.5
C10 C11 H11C 109.5
H11A C11 H11C 109.5
H11B C11 H11C 109.5
C10 C12 H12A 109.5
C10 C12 H12B 109.5
H12A C12 H12B 109.5
C10 C12 H12C 109.5
H12A C12 H12C 109.5
H12B C12 H12C 109.5
C14 C13 C18 119.24(19)
C14 C13 C2 120.25(18)
C18 C13 C2 120.06(18)
C14 C13 Cr1 89.73(13)
C18 C13 Cr1 89.99(12)
C2 C13 Cr1 83.64(12)
C15 C14 C13 119.33(18)
C15 C14 C19 118.49(18)
C13 C14 C19 121.94(18)
C14 C15 C16 122.52(19)
C14 C15 H15 118.7
C16 C15 H15 118.7
C15 C16 C17 117.59(18)
C15 C16 C22 120.87(18)
C17 C16 C22 121.53(18)
C18 C17 C16 122.43(19)
C18 C17 H17 118.8
C16 C17 H17 118.8
C17 C18 C13 118.87(18)
C17 C18 C25 119.65(18)
C13 C18 C25 121.41(19)
C14 C19 C20 112.55(18)
C14 C19 C21 108.73(18)
C20 C19 C21 110.36(19)
C14 C19 H19 108.4
C20 C19 H19 108.4
C21 C19 H19 108.4
C19 C20 H20A 109.5
C19 C20 H20B 109.5
H20A C20 H20B 109.5
C19 C20 H20C 109.5
H20A C20 H20C 109.5
H20B C20 H20C 109.5
C19 C21 H21A 109.5
C19 C21 H21B 109.5
H21A C21 H21B 109.5
C19 C21 H21C 109.5
H21A C21 H21C 109.5
H21B C21 H21C 109.5
C16 C22 C23 111.94(19)
C16 C22 C24 111.10(18)
C23 C22 C24 110.6(2)
C16 C22 H22 107.7
C23 C22 H22 107.7
C24 C22 H22 107.7
C22 C23 H23A 109.5
C22 C23 H23B 109.5
H23A C23 H23B 109.5
C22 C23 H23C 109.5
H23A C23 H23C 109.5
H23B C23 H23C 109.5
C22 C24 H24A 109.5
C22 C24 H24B 109.5
H24A C24 H24B 109.5
C22 C24 H24C 109.5
H24A C24 H24C 109.5
H24B C24 H24C 109.5
C18 C25 C27 111.17(18)
C18 C25 C26 111.6(2)
C27 C25 C26 110.46(19)
C18 C25 H25 107.8
C27 C25 H25 107.8
C26 C25 H25 107.8
C25 C26 H26A 109.5
C25 C26 H26B 109.5
H26A C26 H26B 109.5
C25 C26 H26C 109.5
H26A C26 H26C 109.5
H26B C26 H26C 109.5
C25 C27 H27A 109.5
C25 C27 H27B 109.5
H27A C27 H27B 109.5
C25 C27 H27C 109.5
H27A C27 H27C 109.5
H27B C27 H27C 109.5
C33 C28 C29 119.5(2)
C33 C28 C6 120.16(19)
C29 C28 C6 120.36(19)
C30 C29 C28 119.0(2)
C30 C29 C34 119.33(19)
C28 C29 C34 121.7(2)
C31 C30 C29 122.5(2)
C31 C30 H30 118.7
C29 C30 H30 118.7
C30 C31 C32 117.7(2)
C30 C31 C37 121.0(2)
C32 C31 C37 121.4(2)
C33 C32 C31 121.9(2)
C33 C32 H32 119.0
C31 C32 H32 119.0
C32 C33 C28 119.4(2)
C32 C33 C40 119.4(2)
C28 C33 C40 121.19(19)
C35 C34 C29 111.6(2)
C35 C34 C36 111.1(2)
C29 C34 C36 110.9(2)
C35 C34 H34 107.7
C29 C34 H34 107.7
C36 C34 H34 107.7
C34 C35 H35A 109.5
C34 C35 H35B 109.5
H35A C35 H35B 109.5
C34 C35 H35C 109.5
H35A C35 H35C 109.5
H35B C35 H35C 109.5
C34 C36 H36A 109.5
C34 C36 H36B 109.5
H36A C36 H36B 109.5
C34 C36 H36C 109.5
H36A C36 H36C 109.5
H36B C36 H36C 109.5
C39 C37 C31 118.8(3)
C39 C37 C38 118.4(4)
C31 C37 C38 110.4(3)
C39 C37 H37 101.9
C31 C37 H37 101.9
C38 C37 H37 101.9
C37 C39 H39A 109.5
C37 C39 H39B 109.5
H39A C39 H39B 109.5
C37 C39 H39C 109.5
H39A C39 H39C 109.5
H39B C39 H39C 109.5
H39D C39B H39E 109.5
H39D C39B H39F 109.5
H39E C39B H39F 109.5
C33 C40 C41 110.55(17)
C33 C40 C42 112.94(18)
C41 C40 C42 110.12(18)
C33 C40 H40 107.7
C41 C40 H40 107.7
C42 C40 H40 107.7
C40 C41 H41A 109.5
C40 C41 H41B 109.5
H41A C41 H41B 109.5
C40 C41 H41C 109.5
H41A C41 H41C 109.5
H41B C41 H41C 109.5
C40 C42 H42A 109.5
C40 C42 H42B 109.5
H42A C42 H42B 109.5
C40 C42 H42C 109.5
H42A C42 H42C 109.5
H42B C42 H42C 109.5
C44 C43 C47 107.8(2)
C44 C43 Fe1 70.84(13)
C47 C43 Fe1 69.29(13)
C44 C43 H43 126.1
C47 C43 H43 126.1
Fe1 C43 H43 125.4
C43 C44 C45 108.0(2)
C43 C44 Fe1 70.53(13)
C45 C44 Fe1 69.50(13)
C43 C44 H44 126.0
C45 C44 H44 126.0
Fe1 C44 H44 125.5
C46 C45 C44 108.6(2)
C46 C45 Fe1 70.65(13)
C44 C45 Fe1 71.00(14)
C46 C45 H45 125.7
C44 C45 H45 125.7
Fe1 C45 H45 124.3
C45 C46 C47 107.0(2)
C45 C46 Fe1 70.01(13)
C47 C46 Fe1 69.70(13)
C45 C46 H46 126.5
C47 C46 H46 126.5
Fe1 C46 H46 125.4
C46 C47 C43 108.5(2)
C46 C47 Fe1 70.87(13)
C43 C47 Fe1 71.01(13)
C46 C47 H47 125.7
C43 C47 H47 125.7
Fe1 C47 H47 124.0
O48 C48 Fe1 176.0(2)
O49 C49 Fe1 176.6(2)

loop_
_geom_bond_atom_site_label_1
_geom_bond_atom_site_label_2
_geom_bond_distance
Fe1 C48 1.745(2)
Fe1 C49 1.750(2)
Fe1 C47 2.092(2)
Fe1 C45 2.099(2)
Fe1 C46 2.108(2)
Fe1 C43 2.115(2)
Fe1 C44 2.119(2)
Fe1 Cr1 2.4887(5)
Cr1 C1 2.061(2)
Cr1 C13 2.365(2)
C1 C2 1.405(3)
C1 C6 1.408(3)
C2 C3 1.398(3)
C2 C13 1.507(3)
C3 C4 1.397(3)
C3 C7 1.515(3)
C4 C5 1.390(3)
C4 H4 0.9500
C5 C6 1.410(3)
C5 C10 1.530(3)
C6 C28 1.502(3)
C7 C9 1.530(3)
C7 C8 1.536(3)
C7 H7 1.0000
C8 H8A 0.9800
C8 H8B 0.9800
C8 H8C 0.9800
C9 H9A 0.9800
C9 H9B 0.9800
C9 H9C 0.9800
C10 C12 1.521(3)
C10 C11 1.532(3)
C10 H10 1.0000
C11 H11A 0.9800
C11 H11B 0.9800
C11 H11C 0.9800
C12 H12A 0.9800
C12 H12B 0.9800
C12 H12C 0.9800
C13 C14 1.416(3)
C13 C18 1.428(3)
C14 C15 1.395(3)
C14 C19 1.527(3)
C15 C16 1.396(3)
C15 H15 0.9500
C16 C17 1.400(3)
C16 C22 1.507(3)
C17 C18 1.399(3)
C17 H17 0.9500
C18 C25 1.522(3)
C19 C20 1.529(3)
C19 C21 1.537(3)
C19 H19 1.0000
C20 H20A 0.9800
C20 H20B 0.9800
C20 H20C 0.9800
C21 H21A 0.9800
C21 H21B 0.9800
C21 H21C 0.9800
C22 C23 1.527(4)
C22 C24 1.533(3)
C22 H22 1.0000
C23 H23A 0.9800
C23 H23B 0.9800
C23 H23C 0.9800
C24 H24A 0.9800
C24 H24B 0.9800
C24 H24C 0.9800
C25 C27 1.533(3)
C25 C26 1.534(3)
C25 H25 1.0000
C26 H26A 0.9800
C26 H26B 0.9800
C26 H26C 0.9800
C27 H27A 0.9800
C27 H27B 0.9800
C27 H27C 0.9800
C28 C33 1.407(3)
C28 C29 1.408(3)
C29 C30 1.400(3)
C29 C34 1.523(3)
C30 C31 1.381(4)
C30 H30 0.9500
C31 C32 1.400(3)
C31 C37 1.521(3)
C32 C33 1.394(3)
C32 H32 0.9500
C33 C40 1.525(3)
C34 C35 1.523(4)
C34 C36 1.538(4)
C34 H34 1.0000
C35 H35A 0.9800
C35 H35B 0.9800
C35 H35C 0.9800
C36 H36A 0.9800
C36 H36B 0.9800
C36 H36C 0.9800
C37 C39 1.410(7)
C37 C38 1.525(5)
C37 H37 1.0000
C38 H38A 0.9800
C38 H38B 0.9800
C38 H38C 0.9800
C39 H39A 0.9800
C39 H39B 0.9800
C39 H39C 0.9800
C39B H39D 0.9800
C39B H39E 0.9800
C39B H39F 0.9800
C40 C41 1.527(3)
C40 C42 1.529(3)
C40 H40 1.0000
C41 H41A 0.9800
C41 H41B 0.9800
C41 H41C 0.9800
C42 H42A 0.9800
C42 H42B 0.9800
C42 H42C 0.9800
C43 C44 1.400(4)
C43 C47 1.428(3)
C43 H43 0.9500
C44 C45 1.425(4)
C44 H44 0.9500
C45 C46 1.416(3)
C45 H45 0.9500
C46 C47 1.417(4)
C46 H46 0.9500
C47 H47 0.9500
C48 O48 1.164(3)
C49 O49 1.158(3)

loop_
_geom_torsion_atom_site_label_1
_geom_torsion_atom_site_label_2
_geom_torsion_atom_site_label_3
_geom_torsion_atom_site_label_4
_geom_torsion
C48 Fe1 Cr1 C1 -134.68(12)
C49 Fe1 Cr1 C1 129.47(12)
C47 Fe1 Cr1 C1 32.09(12)
C45 Fe1 Cr1 C1 -37.39(12)
C46 Fe1 Cr1 C1 -2.62(11)
C43 Fe1 Cr1 C1 34.44(16)
C44 Fe1 Cr1 C1 -40.42(15)
C48 Fe1 Cr1 C13 49.45(14)
C49 Fe1 Cr1 C13 -46.40(14)
C47 Fe1 Cr1 C13 -143.78(13)
C45 Fe1 Cr1 C13 146.74(13)
C46 Fe1 Cr1 C13 -178.49(13)
C43 Fe1 Cr1 C13 -141.43(17)
C44 Fe1 Cr1 C13 143.71(16)
C13 Cr1 C1 C2 -0.26(12)
Fe1 Cr1 C1 C2 -178.19(9)
C13 Cr1 C1 C6 178.6(3)
Fe1 Cr1 C1 C6 0.7(3)
C6 C1 C2 C3 0.2(3)
Cr1 C1 C2 C3 179.47(17)
C6 C1 C2 C13 -178.85(18)
Cr1 C1 C2 C13 0.39(18)
C1 C2 C3 C4 0.6(3)
C13 C2 C3 C4 179.60(19)
C1 C2 C3 C7 -179.55(19)
C13 C2 C3 C7 -0.6(3)
C2 C3 C4 C5 -0.5(3)
C7 C3 C4 C5 179.66(19)
C3 C4 C5 C6 -0.4(3)
C3 C4 C5 C10 -177.15(19)
C2 C1 C6 C5 -1.2(3)
Cr1 C1 C6 C5 -179.98(18)
C2 C1 C6 C28 178.05(18)
Cr1 C1 C6 C28 -0.7(4)
C4 C5 C6 C1 1.3(3)
C10 C5 C6 C1 177.98(19)
C4 C5 C6 C28 -177.93(18)
C10 C5 C6 C28 -1.3(3)
C4 C3 C7 C9 67.9(3)
C2 C3 C7 C9 -111.9(2)
C4 C3 C7 C8 -56.2(3)
C2 C3 C7 C8 124.0(2)
C4 C5 C10 C12 -51.9(3)
C6 C5 C10 C12 131.5(2)
C4 C5 C10 C11 71.8(3)
C6 C5 C10 C11 -104.9(2)
C3 C2 C13 C14 -93.4(3)
C1 C2 C13 C14 85.6(2)
C3 C2 C13 C18 94.3(2)
C1 C2 C13 C18 -86.6(2)
C3 C2 C13 Cr1 -179.40(19)
C1 C2 C13 Cr1 -0.34(16)
C1 Cr1 C13 C14 -120.25(14)
Fe1 Cr1 C13 C14 56.92(18)
C1 Cr1 C13 C18 120.50(14)
Fe1 Cr1 C13 C18 -62.33(18)
C1 Cr1 C13 C2 0.24(11)
Fe1 Cr1 C13 C2 177.41(9)
C18 C13 C14 C15 1.7(3)
C2 C13 C14 C15 -170.60(19)
Cr1 C13 C14 C15 -88.13(19)
C18 C13 C14 C19 -172.68(19)
C2 C13 C14 C19 15.0(3)
Cr1 C13 C14 C19 97.48(19)
C13 C14 C15 C16 -1.6(3)
C19 C14 C15 C16 173.0(2)
C14 C15 C16 C17 0.8(3)
C14 C15 C16 C22 -178.0(2)
C15 C16 C17 C18 -0.1(3)
C22 C16 C17 C18 178.6(2)
C16 C17 C18 C13 0.3(3)
C16 C17 C18 C25 -176.8(2)
C14 C13 C18 C17 -1.1(3)
C2 C13 C18 C17 171.22(19)
Cr1 C13 C18 C17 88.57(18)
C14 C13 C18 C25 175.94(19)
C2 C13 C18 C25 -11.7(3)
Cr1 C13 C18 C25 -94.38(19)
C15 C14 C19 C20 55.9(3)
C13 C14 C19 C20 -129.6(2)
C15 C14 C19 C21 -66.6(3)
C13 C14 C19 C21 107.8(2)
C15 C16 C22 C23 -71.3(3)
C17 C16 C22 C23 110.0(2)
C15 C16 C22 C24 52.9(3)
C17 C16 C22 C24 -125.8(2)
C17 C18 C25 C27 55.7(3)
C13 C18 C25 C27 -121.3(2)
C17 C18 C25 C26 -68.1(3)
C13 C18 C25 C26 114.9(2)
C1 C6 C28 C33 -88.4(2)
C5 C6 C28 C33 90.9(2)
C1 C6 C28 C29 91.5(2)
C5 C6 C28 C29 -89.3(2)
C33 C28 C29 C30 1.3(3)
C6 C28 C29 C30 -178.6(2)
C33 C28 C29 C34 -177.6(2)
C6 C28 C29 C34 2.5(3)
C28 C29 C30 C31 -0.4(4)
C34 C29 C30 C31 178.5(2)
C29 C30 C31 C32 -0.4(4)
C29 C30 C31 C37 178.6(2)
C30 C31 C32 C33 0.4(3)
C37 C31 C32 C33 -178.7(2)
C31 C32 C33 C28 0.5(3)
C31 C32 C33 C40 178.4(2)
C29 C28 C33 C32 -1.3(3)
C6 C28 C33 C32 178.54(19)
C29 C28 C33 C40 -179.21(19)
C6 C28 C33 C40 0.6(3)
C30 C29 C34 C35 60.9(3)
C28 C29 C34 C35 -120.3(2)
C30 C29 C34 C36 -63.6(3)
C28 C29 C34 C36 115.3(2)
C30 C31 C37 C39 137.1(4)
C32 C31 C37 C39 -43.8(5)
C30 C31 C37 C38 -81.3(3)
C32 C31 C37 C38 97.7(3)
C32 C33 C40 C41 -76.9(2)
C28 C33 C40 C41 101.0(2)
C32 C33 C40 C42 47.0(3)
C28 C33 C40 C42 -135.1(2)
C48 Fe1 C43 C44 43.3(2)
C49 Fe1 C43 C44 149.95(15)
C47 Fe1 C43 C44 -118.5(2)
C45 Fe1 C43 C44 -37.70(15)
C46 Fe1 C43 C44 -80.93(16)
Cr1 Fe1 C43 C44 -122.05(14)
C48 Fe1 C43 C47 161.89(15)
C49 Fe1 C43 C47 -91.51(15)
C45 Fe1 C43 C47 80.85(16)
C46 Fe1 C43 C47 37.61(14)
C44 Fe1 C43 C47 118.5(2)
Cr1 Fe1 C43 C47 -3.5(2)
C47 C43 C44 C45 0.0(3)
Fe1 C43 C44 C45 59.65(16)
C47 C43 C44 Fe1 -59.67(16)
C48 Fe1 C44 C43 -149.02(15)
C49 Fe1 C44 C43 -42.8(2)
C47 Fe1 C44 C43 37.97(15)
C45 Fe1 C44 C43 118.8(2)
C46 Fe1 C44 C43 81.32(16)
Cr1 Fe1 C44 C43 123.37(15)
C48 Fe1 C44 C45 92.17(16)
C49 Fe1 C44 C45 -161.62(15)
C47 Fe1 C44 C45 -80.83(15)
C46 Fe1 C44 C45 -37.48(14)
C43 Fe1 C44 C45 -118.8(2)
Cr1 Fe1 C44 C45 4.6(2)
C43 C44 C45 C46 0.6(3)
Fe1 C44 C45 C46 60.95(16)
C43 C44 C45 Fe1 -60.30(17)
C48 Fe1 C45 C46 145.85(16)
C49 Fe1 C45 C46 -49.3(5)
C47 Fe1 C45 C46 -37.99(15)
C43 Fe1 C45 C46 -81.70(16)
C44 Fe1 C45 C46 -118.6(2)
Cr1 Fe1 C45 C46 64.03(15)
C48 Fe1 C45 C44 -95.57(15)
C49 Fe1 C45 C44 69.3(5)
C47 Fe1 C45 C44 80.59(15)
C46 Fe1 C45 C44 118.6(2)
C43 Fe1 C45 C44 36.88(14)
Cr1 Fe1 C45 C44 -177.38(12)
C44 C45 C46 C47 -1.0(3)
Fe1 C45 C46 C47 60.15(16)
C44 C45 C46 Fe1 -61.17(16)
C48 Fe1 C46 C45 -46.8(2)
C49 Fe1 C46 C45 165.98(16)
C47 Fe1 C46 C45 117.8(2)
C43 Fe1 C46 C45 79.99(16)
C44 Fe1 C46 C45 37.63(15)
Cr1 Fe1 C46 C45 -120.83(15)
C48 Fe1 C46 C47 -164.62(14)
C49 Fe1 C46 C47 48.13(18)
C45 Fe1 C46 C47 -117.8(2)
C43 Fe1 C46 C47 -37.86(13)
C44 Fe1 C46 C47 -80.22(14)
Cr1 Fe1 C46 C47 121.33(12)
C45 C46 C47 C43 1.0(3)
Fe1 C46 C47 C43 61.35(16)
C45 C46 C47 Fe1 -60.35(16)
C44 C43 C47 C46 -0.6(3)
Fe1 C43 C47 C46 -61.27(16)
C44 C43 C47 Fe1 60.65(16)
C48 Fe1 C47 C46 53.1(5)
C49 Fe1 C47 C46 -144.88(14)
C45 Fe1 C47 C46 37.90(14)
C43 Fe1 C47 C46 118.36(19)
C44 Fe1 C47 C46 81.39(15)
Cr1 Fe1 C47 C46 -63.63(13)
C48 Fe1 C47 C43 -65.3(5)
C49 Fe1 C47 C43 96.76(15)
C45 Fe1 C47 C43 -80.45(16)
C46 Fe1 C47 C43 -118.36(19)
C44 Fe1 C47 C43 -36.97(15)
Cr1 Fe1 C47 C43 178.01(12)

loop_
_platon_squeeze_void_nr
_platon_squeeze_void_average_x
_platon_squeeze_void_average_y
_platon_squeeze_void_average_z
_platon_squeeze_void_volume
_platon_squeeze_void_count_electrons
_platon_squeeze_void_content
1 0.000 0.000 0.112 437 26 ' '
2 0.000 0.000 0.612 437 26 ' '
3 0.500 0.500 0.112 437 26 ' '
4 0.500 0.500 0.612 437 26 ' '
